data_2102789
loop_
_publ_author_name
'Sugimoto, Kunihisa'
'E. Dinnebier, Robert'
'Jonathan C. Hanson'

_publ_contact_author_address
;
Max-Planck-Institute for Solid State Research,
Heisenbergstrasse 1, D-70569 Stuttgart, Germany
;
_publ_contact_author_email 'r.dinnebier@fkf.mpg.de '
_publ_contact_author_fax '+49 (0)711 689 1502'
_publ_contact_author_name 'Robert E. Dinnebier'
_publ_contact_author_phone '+49 (0)711 689 1503'
_publ_section_title
;
 Structures of three dehydration products of bischofite from <i>in
 situ</i> synchrotron powder diffraction data
 (MgCl~2~&#x00B7;<i>n</i>H~2~O; <i>n</i> = 1, 2, 4)
;
_journal_coeditor_code KD5011
_journal_date_accepted 2007-01-17
_journal_date_recd_electronic 2006-11-02
_journal_issue 2
_journal_name_full 'Acta Crystallographica Section B'
_journal_page_first 235
_journal_page_last 242
_journal_paper_category FA
_journal_paper_doi 10.1107/S0108768107002558
_journal_volume 63
_journal_year 2007
_chemical_formula_structural '(Mg Cl2) (H2 O)4'
_chemical_formula_sum 'Cl2 H8 Mg O4'
_chemical_formula_weight 167.27
_chemical_name_common 'Magnesium chloride hydrate'
_chemical_name_systematic 'Magnesium chloride tetrahydrate'
_space_group_IT_number 63
_symmetry_cell_setting orthorhombic
_symmetry_space_group_name_Hall '-C 2c 2'
_symmetry_space_group_name_H-M 'C m c m'
_cell_angle_alpha 90.0
_cell_angle_beta 90.0
_cell_angle_gamma 90.0
_cell_formula_units_Z 2
_cell_length_a 4.21616(13)
_cell_length_b 11.0230(4)
_cell_length_c 7.2951(3)
_cell_volume 339.04(2)
_diffrn_ambient_temperature 358.0
_diffrn_measurement_device_type 'NSLS X7B diffractometer system'
_diffrn_radiation_type synchrotron
_diffrn_radiation_wavelength 0.92187
_exptl_crystal_density_diffrn 1.638
_refine_ls_hydrogen_treatment undef
_refine_ls_number_parameters 12
_cod_data_source_file kd5011.cif
_cod_data_source_block MgCl2-4H2O
_cod_depositor_comments
;
The following automatic conversions were performed:
'_geom_bond_publ_flag' value 'N' changed to 'n' according to
'/home/saulius/struct/CIF-dictionaries/cif_core.dic' dictionary named
'cif_core.dic' version 2.4.1 from 2010-06-29 (18
times).

'_geom_angle_publ_flag' value 'N' changed to 'n' according to
'/home/saulius/struct/CIF-dictionaries/cif_core.dic' dictionary named
'cif_core.dic' version 2.4.1 from 2010-06-29 (33 times).

Automatic conversion script
Id: cif_fix_enum 1527 2010-12-29 10:47:43Z saulius 

The following automatic conversions were performed:

'_geom_bond_publ_flag' value 'N' changed to 'n' according to
/home/saulius/struct/CIF-dictionaries/cif_core.dic dictionary named
'cif_core.dic' version 2.4.1 from 2010-06-29 (18
times).

'_geom_angle_publ_flag' value 'N' changed to 'n' according
to /home/saulius/struct/CIF-dictionaries/cif_core.dic dictionary
named 'cif_core.dic' version 2.4.1 from 2010-06-29 (33 times).

Automatic conversion script
Id: cif_fix_values 1715 2011-07-08 13:25:40Z adriana 
;
_cod_original_formula_sum 'Cl2 H8 Mg1 O4'
_cod_database_code 2102789
_cod_database_fobs_code 2102789

loop_
_symmetry_equiv_pos_site_id
_symmetry_equiv_pos_as_xyz
1 +x,+y,+z
2 -x,+y,+z
3 +x,-y,+z+1/2
4 -x,-y,+z+1/2
-1 -x,-y,-z
-2 +x,-y,-z
-3 -x,+y,-z+1/2
-4 +x,+y,-z+1/2
101 +x+1/2,+y+1/2,+z
102 -x+1/2,+y+1/2,+z
103 +x+1/2,-y+1/2,+z+1/2
104 -x+1/2,-y+1/2,+z+1/2
-101 -x+1/2,-y+1/2,-z
-102 +x+1/2,-y+1/2,-z
-103 -x+1/2,+y+1/2,-z+1/2
-104 +x+1/2,+y+1/2,-z+1/2

loop_
_atom_site_type_symbol
_atom_site_label
_atom_site_fract_x
_atom_site_fract_y
_atom_site_fract_z
_atom_site_U_iso_or_equiv
_atom_site_thermal_displace_type
_atom_site_occupancy
Mg MG1 0.0 0.5 0.0 0.0535(13) Uiso 0.5
Cl CL1 0.0 0.3492(2) -0.2201(6) 0.0351(10) Uiso 0.5
O O1 0.5 0.5 0.0 0.0246(12) Uiso 1.0
O O2 0.0 0.6432(5) -0.1919(7) 0.0152(19) Uiso 0.5

loop_
_geom_angle_atom_site_label_1
_geom_angle_atom_site_label_2
_geom_angle_atom_site_label_3
_geom_angle_site_symmetry_1
_geom_angle_site_symmetry_3
_geom_angle
_geom_angle_publ_flag
O1 MG1 O1 1_455 1_555 180.0 n
O1 MG1 CL1 1_455 1_555 90.0 n
O1 MG1 CL1 1_455 3_565 90.0 n
O1 MG1 CL1 1_455 -1_565 90.0 n
O1 MG1 CL1 1_455 -3_445 90.0 n
O1 MG1 O2 1_455 1_555 90.0 n
O1 MG1 O2 1_455 -1_565 90.0 n
O1 MG1 CL1 1_555 1_555 90.0 n
O1 MG1 CL1 1_555 3_565 90.0 n
O1 MG1 CL1 1_555 -1_565 90.0 n
O1 MG1 CL1 1_555 -3_445 90.0 n
O1 MG1 O2 1_555 1_555 90.0 n
O1 MG1 O2 1_555 -1_565 90.0 n
CL1 MG1 CL1 1_555 3_565 173.15(14) n
CL1 MG1 CL1 1_555 -1_565 180.0 n
CL1 MG1 CL1 1_555 -3_445 6.85(14) n
CL1 MG1 O2 1_555 1_555 94.42(12) n
CL1 MG1 O2 1_555 -1_565 85.58(12) n
CL1 MG1 CL1 3_565 -1_565 6.85(14) n
CL1 MG1 CL1 3_565 -3_445 179.9657 n
CL1 MG1 O2 3_565 1_555 92.43(15) n
CL1 MG1 O2 3_565 -1_565 87.57(15) n
CL1 MG1 CL1 -1_565 -3_445 173.15(14) n
CL1 MG1 O2 -1_565 1_555 85.58(12) n
CL1 MG1 O2 -1_565 -1_565 94.42(12) n
CL1 MG1 O2 -3_445 1_555 87.57(15) n
CL1 MG1 O2 -3_445 -1_565 92.43(15) n
O2 MG1 O2 1_555 -1_565 179.9657 n
MG1 O1 MG1 1_555 1_655 180.0 n
MG1 CL1 MG1 1_555 3_564 94.87(8) n
MG1 CL1 CL1 1_555 -3_445 134.01(9) n
MG1 CL1 CL1 3_564 -3_445 39.14(8) n
MG1 O2 O2 1_555 -3_445 131.57(13) n

loop_
_geom_bond_atom_site_label_1
_geom_bond_atom_site_label_2
_geom_bond_site_symmetry_2
_geom_bond_distance
_geom_bond_publ_flag
MG1 O1 1_455 2.10808(7) n
MG1 O1 1_555 2.10808(7) n
MG1 CL1 1_555 2.311(4) n
MG1 CL1 3_565 2.633(4) n
MG1 CL1 -1_565 2.311(4) n
MG1 CL1 -3_554 2.633(4) n
MG1 O2 1_555 2.110(6) n
MG1 O2 3_565 2.746(5) n
MG1 O2 -1_565 2.110(6) n
MG1 O2 -3_554 2.746(5) n
O1 MG1 1_555 2.10808(7) n
O1 MG1 1_655 2.10808(7) n
CL1 MG1 1_555 2.311(4) n
CL1 MG1 3_564 2.633(4) n
CL1 CL1 -3_554 0.437(9) n
O2 MG1 1_555 2.110(6) n
O2 MG1 3_564 2.746(5) n
O2 O2 -3_554 0.848(11) n
